data_4116939
loop_
_publ_author_name
'Myra B. O'Donoghue'
'Nadia C. Zanetti'
'William M. Davis'
'Richard R. Schrock'

_publ_section_title
;
 "Fixation" of Dinitrogen by Molybdenum and the Formation of a Trigonal
 Planar Iron-Tris[molybdenum(dinitrogen)] Complex
;
_journal_name_full 'Journal of the American Chemical Society'
_journal_page_first 2753
_journal_page_last 2754
_journal_paper_doi 10.1021/ja963822y
_journal_volume 119
_journal_year 1997
_chemical_formula_sum 'C15 H39 Mo N6 Si3'
_chemical_formula_weight 483.73
_chemical_name_systematic
; 
 ? 
;
_space_group_IT_number 61
_symmetry_cell_setting orthorhombic
_symmetry_space_group_name_Hall '-P 2ac 2ab'
_symmetry_space_group_name_H-M 'P b c a'
_atom_sites_solution_hydrogens geom
_atom_sites_solution_primary direct
_atom_sites_solution_secondary difmap
_audit_creation_method SHELXL
_cell_angle_alpha 90.00
_cell_angle_beta 90.00
_cell_angle_gamma 90.00
_cell_formula_units_Z 16
_cell_length_a 17.0164(2)
_cell_length_b 16.9922(3)
_cell_length_c 34.251
_cell_measurement_temperature 183(2)
_cell_volume 9903.5(2)
_computing_cell_refinement 'Siemens XSCANS'
_computing_data_collection 'Siemens XSCANS'
_computing_data_reduction 'Siemens SHELXTL'
_computing_molecular_graphics 'Siemens SHELXTL'
_computing_publication_material 'Siemens SHELXTL'
_computing_structure_refinement 'SHELXL-93 (Sheldrick, 1993)'
_computing_structure_solution 'SHELXS-86 (Sheldrick, 1990)'
_diffrn_ambient_temperature 183(2)
_diffrn_measurement_device 'Siemens P4'
_diffrn_measurement_method '\w scans'
_diffrn_radiation_monochromator graphite
_diffrn_radiation_source 'fine-focus sealed tube'
_diffrn_radiation_type MoK\a
_diffrn_radiation_wavelength 0.71073
_diffrn_reflns_av_R_equivalents 0.0629
_diffrn_reflns_av_sigmaI/netI 0.0354
_diffrn_reflns_limit_h_max 17
_diffrn_reflns_limit_h_min -18
_diffrn_reflns_limit_k_max 18
_diffrn_reflns_limit_k_min -13
_diffrn_reflns_limit_l_max 18
_diffrn_reflns_limit_l_min -38
_diffrn_reflns_number 30723
_diffrn_reflns_theta_max 23.27
_diffrn_reflns_theta_min 1.19
_exptl_absorpt_coefficient_mu 0.686
_exptl_absorpt_correction_type none
_exptl_crystal_density_diffrn 1.298
_exptl_crystal_F_000 4080
_exptl_crystal_size_max 0.46
_exptl_crystal_size_mid 0.12
_exptl_crystal_size_min 0.12
_refine_diff_density_max 0.594
_refine_diff_density_min -0.394
_refine_diff_density_rms 0.071
_refine_ls_extinction_coef 0.00006(2)
_refine_ls_extinction_expression Fc^*^=kFc[1+0.001xFc^2^\l^3^/sin(2\q)]^-1/4^
_refine_ls_extinction_method SHELXL
_refine_ls_goodness_of_fit_all 1.245
_refine_ls_goodness_of_fit_obs 1.269
_refine_ls_matrix_type full
_refine_ls_number_parameters 452
_refine_ls_number_reflns 7078
_refine_ls_number_restraints 0
_refine_ls_restrained_S_all 1.300
_refine_ls_restrained_S_obs 1.269
_refine_ls_R_factor_all 0.0554
_refine_ls_R_factor_obs 0.0459
_refine_ls_shift/esd_max 0.024
_refine_ls_shift/esd_mean 0.005
_refine_ls_structure_factor_coef Fsqd
_refine_ls_weighting_details 'w=1/[\s^2^(Fo^2^)+(0.0217P)^2^+23.9345P] where P=(Fo^2^+2Fc^2^)/3'
_refine_ls_weighting_scheme calc
_refine_ls_wR_factor_all 0.1060
_refine_ls_wR_factor_obs 0.0969
_reflns_number_observed 6261
_reflns_number_total 7087
_reflns_observed_criterion >2sigma(I)
_cod_data_source_file ja963822y_3.cif
_cod_data_source_block C15H39MoN6Si3
_cod_depositor_comments
;
The following automatic conversions were performed:

'_refine_ls_weighting_scheme' value 'calc
w=1/[\s^2^(Fo^2^)+(0.0217P)^2^+23.9345P] where P=(Fo^2^+2Fc^2^)/3'
was changed to 'calc'. New tag '_refine_ls_weighting_details' was
created. The value of the new tag was set to
'w=1/[\s^2^(Fo^2^)+(0.0217P)^2^+23.9345P] where P=(Fo^2^+2Fc^2^)/3'.

Automatic conversion script
Id: cif_fix_values 3143 2015-03-26 13:38:13Z robertas 
;
_cod_original_cell_volume 9903.7(2)
_cod_database_code 4116939

loop_
_symmetry_equiv_pos_as_xyz
'x, y, z'
'-x+1/2, -y, z+1/2'
'-x, y+1/2, -z+1/2'
'x+1/2, -y+1/2, -z'
'-x, -y, -z'
'x-1/2, y, -z-1/2'
'x, -y-1/2, z-1/2'
'-x-1/2, y-1/2, z'

loop_
_atom_site_aniso_label
_atom_site_aniso_U_11
_atom_site_aniso_U_22
_atom_site_aniso_U_33
_atom_site_aniso_U_23
_atom_site_aniso_U_13
_atom_site_aniso_U_12
Mo1 0.0243(2) 0.0243(2) 0.0227(2) -0.0024(2) -0.0014(2) 0.0009(2)
Mo2 0.0274(2) 0.0254(2) 0.0226(2) 0.0011(2) 0.0001(2) 0.0017(2)
Si1A 0.0309(7) 0.0429(8) 0.0416(8) -0.0036(7) 0.0075(6) -0.0034(6)
Si1B 0.0408(8) 0.0329(8) 0.0391(8) 0.0041(6) 0.0021(6) -0.0071(6)
Si2A 0.0378(7) 0.0343(7) 0.0270(7) 0.0013(6) -0.0038(6) 0.0063(6)
Si2B 0.0417(8) 0.0513(9) 0.0281(7) -0.0071(7) -0.0064(6) 0.0127(7)
Si3A 0.0345(7) 0.0291(7) 0.0317(7) -0.0005(6) 0.0002(6) 0.0050(6)
Si3B 0.0297(7) 0.0521(9) 0.0345(7) -0.0002(7) 0.0050(6) 0.0013(6)
N1A 0.029(2) 0.040(2) 0.028(2) -0.006(2) 0.001(2) -0.001(2)
N1B 0.036(2) 0.035(2) 0.037(2) 0.003(2) -0.002(2) -0.003(2)
N2A 0.036(2) 0.029(2) 0.026(2) -0.001(2) -0.003(2) 0.001(2)
N2B 0.040(2) 0.030(2) 0.029(2) 0.000(2) -0.001(2) 0.009(2)
N3A 0.030(2) 0.028(2) 0.031(2) 0.000(2) -0.005(2) 0.004(2)
N3B 0.034(2) 0.038(2) 0.025(2) 0.004(2) 0.001(2) 0.002(2)
N4A 0.029(2) 0.028(2) 0.023(2) -0.004(2) -0.002(2) -0.001(2)
N4B 0.035(2) 0.028(2) 0.027(2) 0.002(2) -0.001(2) 0.003(2)
N5A 0.030(2) 0.035(2) 0.028(2) -0.006(2) 0.002(2) 0.005(2)
N5B 0.040(2) 0.040(2) 0.034(2) 0.001(2) 0.002(2) 0.011(2)
N6A 0.045(3) 0.051(3) 0.050(3) -0.006(2) -0.005(2) 0.002(2)
N6B 0.077(4) 0.063(3) 0.060(3) 0.010(3) -0.004(3) 0.023(3)
C1A 0.038(3) 0.041(3) 0.033(3) -0.009(2) 0.009(2) 0.000(2)
C1B 0.033(3) 0.049(3) 0.048(3) 0.003(3) -0.009(2) -0.006(2)
C2A 0.048(3) 0.039(3) 0.024(2) -0.009(2) -0.002(2) -0.009(2)
C2B 0.039(3) 0.056(4) 0.056(4) 0.011(3) -0.008(3) 0.000(3)
C3A 0.044(3) 0.029(3) 0.040(3) 0.006(2) -0.003(2) -0.009(2)
C3B 0.057(3) 0.034(3) 0.035(3) -0.006(2) -0.003(2) 0.009(3)
C4A 0.042(3) 0.031(3) 0.039(3) -0.005(2) -0.005(2) -0.004(2)
C4B 0.056(3) 0.035(3) 0.048(3) 0.002(3) -0.006(3) 0.010(3)
C5A 0.033(3) 0.044(3) 0.036(3) -0.001(2) -0.008(2) 0.005(2)
C5B 0.044(3) 0.044(3) 0.026(2) 0.009(2) 0.003(2) -0.002(2)
C6A 0.030(3) 0.047(3) 0.038(3) -0.007(2) -0.006(2) -0.003(2)
C6B 0.058(3) 0.051(3) 0.029(3) 0.006(3) -0.003(2) 0.014(3)
C11A 0.050(3) 0.055(4) 0.070(4) 0.002(3) 0.007(3) -0.014(3)
C11A 0.057(4) 0.110(6) 0.074(5) -0.028(4) 0.032(4) -0.019(4)
C11B 0.167(9) 0.066(5) 0.171(9) 0.043(6) -0.105(8) -0.063(6)
C12A 0.033(3) 0.083(5) 0.096(5) 0.015(4) -0.006(3) -0.001(3)
C12B 0.094(6) 0.047(4) 0.163(9) -0.008(5) 0.039(6) 0.007(4)
C13B 0.222(11) 0.063(5) 0.072(5) 0.017(4) 0.062(6) -0.007(6)
C21A 0.045(3) 0.064(4) 0.044(3) -0.004(3) -0.009(3) 0.015(3)
C21B 0.098(6) 0.127(7) 0.041(4) 0.031(4) -0.007(4) -0.009(5)
C22A 0.050(3) 0.052(3) 0.032(3) -0.005(3) 0.000(2) 0.002(3)
C22B 0.061(4) 0.126(7) 0.059(4) -0.040(4) -0.023(3) 0.027(4)
C23A 0.072(4) 0.047(3) 0.042(3) 0.013(3) -0.010(3) 0.004(3)
C23B 0.136(7) 0.090(5) 0.049(4) -0.035(4) -0.038(4) 0.047(5)
C31A 0.056(3) 0.035(3) 0.058(4) 0.002(3) 0.007(3) -0.003(3)
C31B 0.047(3) 0.058(4) 0.064(4) -0.014(3) 0.003(3) 0.012(3)
C32A 0.058(4) 0.041(3) 0.064(4) -0.004(3) -0.015(3) 0.020(3)
C32B 0.043(3) 0.131(7) 0.053(4) 0.022(4) 0.018(3) 0.005(4)
C33A 0.057(3) 0.045(3) 0.041(3) -0.008(3) 0.004(3) 0.010(3)
C33B 0.041(3) 0.076(4) 0.052(3) -0.005(3) -0.005(3) -0.004(3)

loop_
_atom_site_label
_atom_site_type_symbol
_atom_site_fract_x
_atom_site_fract_y
_atom_site_fract_z
_atom_site_U_iso_or_equiv
_atom_site_thermal_displace_type
_atom_site_occupancy
_atom_site_calc_flag
_atom_site_refinement_flags
Mo1 Mo 0.19949(2) 0.06416(2) 0.469279(11) 0.02378(12) Uani 1 d .
Mo2 Mo 0.19019(2) 0.14381(2) 0.718669(11) 0.02513(12) Uani 1 d .
Si1A Si 0.37137(8) 0.08820(9) 0.42256(4) 0.0384(3) Uani 1 d .
Si1B Si 0.08874(8) -0.02615(8) 0.71567(4) 0.0376(3) Uani 1 d .
Si2A Si 0.22191(8) -0.03788(8) 0.55194(4) 0.0331(3) Uani 1 d .
Si2B Si 0.20699(8) 0.22846(9) 0.80674(4) 0.0404(4) Uani 1 d .
Si3A Si 0.09977(8) 0.23219(8) 0.48167(4) 0.0317(3) Uani 1 d .
Si3B Si 0.36389(8) 0.12944(9) 0.67402(4) 0.0388(3) Uani 1 d .
N1A N 0.2742(2) 0.0533(2) 0.42497(11) 0.0322(9) Uani 1 d .
N1B N 0.0995(2) 0.0737(2) 0.70554(11) 0.0359(10) Uani 1 d .
N2A N 0.1840(2) -0.0278(2) 0.50467(11) 0.0302(9) Uani 1 d .
N2B N 0.1782(2) 0.2299(2) 0.75779(11) 0.0330(9) Uani 1 d .
N3A N 0.1088(2) 0.1372(2) 0.46242(11) 0.0295(9) Uani 1 d .
N3B N 0.2668(2) 0.1630(2) 0.67595(10) 0.0322(9) Uani 1 d .
N4A N 0.1269(2) -0.0093(2) 0.43076(10) 0.0269(8) Uani 1 d .
N4B N 0.1203(2) 0.2257(2) 0.68389(10) 0.0299(9) Uani 1 d .
N5A N 0.2645(2) 0.1304(2) 0.50468(11) 0.0311(9) Uani 1 d .
N5B N 0.2526(2) 0.0689(3) 0.75108(12) 0.0379(10) Uani 1 d .
N6A N 0.2993(3) 0.1664(3) 0.52438(14) 0.0486(12) Uani 1 d .
N6B N 0.2863(3) 0.0285(3) 0.7689(2) 0.0666(15) Uani 1 d .
C1A C 0.2499(3) -0.0020(3) 0.39406(14) 0.0373(12) Uani 1 d .
H1AA H 0.2695(3) -0.0554(3) 0.40021(14) 0.045 Uiso 1 calc R
H1AB H 0.2729(3) 0.0145(3) 0.36880(14) 0.045 Uiso 1 calc R
C1B C 0.0370(3) 0.1097(3) 0.6817(2) 0.0436(13) Uani 1 d .
H1BA H -0.0148(3) 0.0895(3) 0.6902(2) 0.052 Uiso 1 calc R
H1BB H 0.0445(3) 0.0950(3) 0.6539(2) 0.052 Uiso 1 calc R
C2A C 0.1610(3) -0.0035(3) 0.39089(13) 0.0371(12) Uani 1 d .
H2AA H 0.1422(3) 0.0451(3) 0.37795(13) 0.044 Uiso 1 calc R
H2AB H 0.1443(3) -0.0492(3) 0.37499(13) 0.044 Uiso 1 calc R
C2B C 0.0384(3) 0.1985(3) 0.6856(2) 0.0502(14) Uani 1 d .
H2BA H 0.0077(3) 0.2227(3) 0.6641(2) 0.060 Uiso 1 calc R
H2BB H 0.0144(3) 0.2143(3) 0.7107(2) 0.060 Uiso 1 calc R
C3A C 0.1298(3) -0.0892(3) 0.49005(14) 0.0375(12) Uani 1 d .
H3AA H 0.0759(3) -0.0784(3) 0.49950(14) 0.045 Uiso 1 calc R
H3AB H 0.1462(3) -0.1412(3) 0.50025(14) 0.045 Uiso 1 calc R
C3B C 0.1284(3) 0.2967(3) 0.74555(14) 0.0420(13) Uani 1 d .
H3BA H 0.1487(3) 0.3459(3) 0.75726(14) 0.050 Uiso 1 calc R
H3BB H 0.0741(3) 0.2885(3) 0.75505(14) 0.050 Uiso 1 calc R
C4A C 0.1303(3) -0.0909(3) 0.44597(14) 0.0374(12) Uani 1 d .
H4AA H 0.1787(3) -0.1171(3) 0.43655(14) 0.045 Uiso 1 calc R
H4AB H 0.0845(3) -0.1211(3) 0.43636(14) 0.045 Uiso 1 calc R
C4B C 0.1279(3) 0.3041(3) 0.7020(2) 0.0462(13) Uani 1 d .
H4BA H 0.0834(3) 0.3378(3) 0.6938(2) 0.055 Uiso 1 calc R
H4BB H 0.1773(3) 0.3293(3) 0.6932(2) 0.055 Uiso 1 calc R
C5A C 0.0500(3) 0.1114(3) 0.43326(14) 0.0372(12) Uani 1 d .
H5AA H 0.0647(3) 0.1316(3) 0.40715(14) 0.045 Uiso 1 calc R
H5AB H -0.0022(3) 0.1331(3) 0.44011(14) 0.045 Uiso 1 calc R
C5B C 0.2419(3) 0.2203(3) 0.64606(13) 0.0381(12) Uani 1 d .
H5BA H 0.2632(3) 0.2046(3) 0.62030(13) 0.046 Uiso 1 calc R
H5BB H 0.2631(3) 0.2730(3) 0.65258(13) 0.046 Uiso 1 calc R
C6A C 0.0460(3) 0.0228(3) 0.43226(15) 0.0382(12) Uani 1 d .
H6AA H 0.0187(3) 0.0032(3) 0.45584(15) 0.046 Uiso 1 calc R
H6AB H 0.0161(3) 0.0055(3) 0.40902(15) 0.046 Uiso 1 calc R
C6B C 0.1525(3) 0.2241(3) 0.64403(14) 0.0461(14) Uani 1 d .
H6BA H 0.1361(3) 0.2719(3) 0.62972(14) 0.055 Uiso 1 calc R
H6BB H 0.1321(3) 0.1776(3) 0.62987(14) 0.055 Uiso 1 calc R
C11A C 0.3751(3) 0.1967(3) 0.4294(2) 0.059(2) Uani 1 d .
H11A H 0.3415(3) 0.2222(3) 0.4099(2) 0.088 Uiso 1 calc R
H11B H 0.4293(3) 0.2151(3) 0.4262(2) 0.088 Uiso 1 calc R
H11C H 0.3563(3) 0.2101(3) 0.4556(2) 0.088 Uiso 1 calc R
C11A C 0.4150(4) 0.0682(5) 0.3732(2) 0.081(2) Uani 1 d .
H11D H 0.3825(4) 0.0931(5) 0.3531(2) 0.121 Uiso 1 calc R
H11E H 0.4169(4) 0.0113(5) 0.3687(2) 0.121 Uiso 1 calc R
H11F H 0.4683(4) 0.0899(5) 0.3721(2) 0.121 Uiso 1 calc R
C11B C 0.0069(6) -0.0679(5) 0.6862(3) 0.134(4) Uani 1 d .
H11G H 0.0176(6) -0.0595(5) 0.6584(3) 0.202 Uiso 1 calc R
H11H H -0.0424(6) -0.0418(5) 0.6933(3) 0.202 Uiso 1 calc R
H11I H 0.0025(6) -0.1245(5) 0.6914(3) 0.202 Uiso 1 calc R
C12A C 0.4348(3) 0.0406(4) 0.4596(2) 0.071(2) Uani 1 d .
H12A H 0.4330(3) -0.0166(4) 0.4562(2) 0.106 Uiso 1 calc R
H12B H 0.4160(3) 0.0542(4) 0.4858(2) 0.106 Uiso 1 calc R
H12C H 0.4890(3) 0.0590(4) 0.4565(2) 0.106 Uiso 1 calc R
C12B C 0.1753(5) -0.0838(4) 0.7015(3) 0.102(3) Uani 1 d .
H12D H 0.1871(5) -0.0744(4) 0.6739(3) 0.153 Uiso 1 calc R
H12E H 0.1646(5) -0.1399(4) 0.7056(3) 0.153 Uiso 1 calc R
H12F H 0.2203(5) -0.0679(4) 0.7175(3) 0.153 Uiso 1 calc R
C13B C 0.0663(6) -0.0427(5) 0.7671(2) 0.119(4) Uani 1 d .
H13A H 0.0202(6) -0.0116(5) 0.7744(2) 0.178 Uiso 1 calc R
H13B H 0.1113(6) -0.0269(5) 0.7831(2) 0.178 Uiso 1 calc R
H13C H 0.0553(6) -0.0987(5) 0.7713(2) 0.178 Uiso 1 calc R
C21A C 0.3313(3) -0.0322(4) 0.5528(2) 0.0507(14) Uani 1 d .
H21A H 0.3483(3) 0.0183(4) 0.5419(2) 0.076 Uiso 1 calc R
H21B H 0.3532(3) -0.0752(4) 0.5371(2) 0.076 Uiso 1 calc R
H21C H 0.3500(3) -0.0368(4) 0.5797(2) 0.076 Uiso 1 calc R
C21B C 0.1487(5) 0.1537(5) 0.8337(2) 0.088(2) Uani 1 d .
H21D H 0.0926(5) 0.1642(5) 0.8301(2) 0.133 Uiso 1 calc R
H21E H 0.1617(5) 0.1562(5) 0.8615(2) 0.133 Uiso 1 calc R
H21F H 0.1611(5) 0.1011(5) 0.8236(2) 0.133 Uiso 1 calc R
C22A C 0.1818(3) 0.0393(3) 0.58513(14) 0.0447(13) Uani 1 d .
H22A H 0.1952(3) 0.0915(3) 0.57491(14) 0.067 Uiso 1 calc R
H22B H 0.2046(3) 0.0329(3) 0.61121(14) 0.067 Uiso 1 calc R
H22C H 0.1245(3) 0.0340(3) 0.58670(14) 0.067 Uiso 1 calc R
C22B C 0.3130(4) 0.2072(5) 0.8139(2) 0.082(2) Uani 1 d .
H22D H 0.3444(4) 0.2463(5) 0.7998(2) 0.123 Uiso 1 calc R
H22E H 0.3249(4) 0.1545(5) 0.8038(2) 0.123 Uiso 1 calc R
H22F H 0.3256(4) 0.2095(5) 0.8418(2) 0.123 Uiso 1 calc R
C23A C 0.1944(4) -0.1354(3) 0.5730(2) 0.054(2) Uani 1 d .
H23A H 0.2147(4) -0.1776(3) 0.5563(2) 0.081 Uiso 1 calc R
H23B H 0.1370(4) -0.1395(3) 0.5746(2) 0.081 Uiso 1 calc R
H23C H 0.2169(4) -0.1405(3) 0.5992(2) 0.081 Uiso 1 calc R
C23B C 0.1882(5) 0.3248(4) 0.8306(2) 0.091(3) Uani 1 d .
H23D H 0.2183(5) 0.3660(4) 0.8172(2) 0.137 Uiso 1 calc R
H23E H 0.2045(5) 0.3222(4) 0.8580(2) 0.137 Uiso 1 calc R
H23F H 0.1321(5) 0.3371(4) 0.8291(2) 0.137 Uiso 1 calc R
C31A C 0.1801(3) 0.2970(3) 0.4631(2) 0.0496(14) Uani 1 d .
H31A H 0.1791(3) 0.2975(3) 0.4345(2) 0.074 Uiso 1 calc R
H31B H 0.2309(3) 0.2768(3) 0.4721(2) 0.074 Uiso 1 calc R
H31C H 0.1724(3) 0.3506(3) 0.4729(2) 0.074 Uiso 1 calc R
C31B C 0.3684(3) 0.0197(3) 0.6725(2) 0.056(2) Uani 1 d .
H31D H 0.3430(3) -0.0019(3) 0.6958(2) 0.084 Uiso 1 calc R
H31E H 0.4234(3) 0.0028(3) 0.6717(2) 0.084 Uiso 1 calc R
H31F H 0.3410(3) 0.0007(3) 0.6491(2) 0.084 Uiso 1 calc R
C32A C 0.0041(3) 0.2772(3) 0.4663(2) 0.0543(15) Uani 1 d .
H32A H 0.0013(3) 0.2788(3) 0.4377(2) 0.081 Uiso 1 calc R
H32B H 0.0004(3) 0.3308(3) 0.4767(2) 0.081 Uiso 1 calc R
H32C H -0.0395(3) 0.2455(3) 0.4765(2) 0.081 Uiso 1 calc R
C32B C 0.4126(3) 0.1672(5) 0.6289(2) 0.076(2) Uani 1 d .
H32D H 0.4112(3) 0.2248(5) 0.6289(2) 0.114 Uiso 1 calc R
H32E H 0.3849(3) 0.1472(5) 0.6059(2) 0.114 Uiso 1 calc R
H32F H 0.4673(3) 0.1493(5) 0.6283(2) 0.114 Uiso 1 calc R
C33A C 0.1012(3) 0.2303(3) 0.53625(15) 0.0476(14) Uani 1 d .
H33A H 0.0590(3) 0.1961(3) 0.54577(15) 0.071 Uiso 1 calc R
H33B H 0.0933(3) 0.2838(3) 0.54628(15) 0.071 Uiso 1 calc R
H33C H 0.1520(3) 0.2102(3) 0.54529(15) 0.071 Uiso 1 calc R
C33B C 0.4216(3) 0.1657(4) 0.7166(2) 0.056(2) Uani 1 d .
H33D H 0.3973(3) 0.1469(4) 0.7408(2) 0.085 Uiso 1 calc R
H33E H 0.4223(3) 0.2233(4) 0.7165(2) 0.085 Uiso 1 calc R
H33F H 0.4756(3) 0.1458(4) 0.7149(2) 0.085 Uiso 1 calc R

loop_
_atom_type_symbol
_atom_type_description
_atom_type_scat_dispersion_real
_atom_type_scat_dispersion_imag
_atom_type_scat_source
C C 0.0033 0.0016 'International Tables Vol C Tables 4.2.6.8 and 6.1.1.4'
H H 0.0000 0.0000 'International Tables Vol C Tables 4.2.6.8 and 6.1.1.4'
N N 0.0061 0.0033 'International Tables Vol C Tables 4.2.6.8 and 6.1.1.4'
Si Si 0.0817 0.0704 'International Tables Vol C Tables 4.2.6.8 and 6.1.1.4'
Mo Mo -1.6832 0.6857 'International Tables Vol C Tables 4.2.6.8 and 6.1.1.4'

loop_
_geom_angle_atom_site_label_1
_geom_angle_atom_site_label_2
_geom_angle_atom_site_label_3
_geom_angle
N5A Mo1 N1A 99.31(15)
N5A Mo1 N2A 98.4(2)
N1A Mo1 N2A 118.4(2)
N5A Mo1 N3A 98.61(15)
N1A Mo1 N3A 117.5(2)
N2A Mo1 N3A 117.19(15)
N5A Mo1 N4A 179.36(14)
N1A Mo1 N4A 81.29(14)
N2A Mo1 N4A 81.12(14)
N3A Mo1 N4A 81.27(14)
N3B Mo2 N2B 116.2(2)
N3B Mo2 N5B 99.5(2)
N2B Mo2 N5B 98.5(2)
N3B Mo2 N1B 116.0(2)
N2B Mo2 N1B 120.6(2)
N5B Mo2 N1B 99.0(2)
N3B Mo2 N4B 81.41(14)
N2B Mo2 N4B 80.99(14)
N5B Mo2 N4B 179.1(2)
N1B Mo2 N4B 80.62(15)
N1A Si1A C12A 111.7(2)
N1A Si1A C11A 111.1(2)
C12A Si1A C11A 109.1(3)
N1A Si1A C11A 110.7(2)
C12A Si1A C11A 107.9(3)
C11A Si1A C11A 106.2(3)
N1B Si1B C13B 111.4(3)
N1B Si1B C12B 112.5(3)
C13B Si1B C12B 109.9(4)
N1B Si1B C11B 110.0(3)
C13B Si1B C11B 108.0(5)
C12B Si1B C11B 104.7(5)
N2A Si2A C23A 110.6(2)
N2A Si2A C22A 111.1(2)
C23A Si2A C22A 107.3(3)
N2A Si2A C21A 112.1(2)
C23A Si2A C21A 106.9(3)
C22A Si2A C21A 108.7(3)
N2B Si2B C21B 109.7(3)
N2B Si2B C22B 113.7(3)
C21B Si2B C22B 108.7(4)
N2B Si2B C23B 111.2(3)
C21B Si2B C23B 107.0(4)
C22B Si2B C23B 106.3(3)
N3A Si3A C33A 111.1(2)
N3A Si3A C31A 110.5(2)
C33A Si3A C31A 109.9(3)
N3A Si3A C32A 110.3(2)
C33A Si3A C32A 107.4(3)
C31A Si3A C32A 107.5(3)
N3B Si3B C32B 109.8(2)
N3B Si3B C31B 111.4(2)
C32B Si3B C31B 107.5(3)
N3B Si3B C33B 111.2(2)
C32B Si3B C33B 107.5(3)
C31B Si3B C33B 109.3(3)
C1A N1A Si1A 116.4(3)
C1A N1A Mo1 115.3(3)
Si1A N1A Mo1 127.3(2)
C1B N1B Si1B 116.0(3)
C1B N1B Mo2 115.7(3)
Si1B N1B Mo2 128.1(2)
C3A N2A Si2A 118.2(3)
C3A N2A Mo1 115.4(3)
Si2A N2A Mo1 126.2(2)
C3B N2B Si2B 116.4(3)
C3B N2B Mo2 115.6(3)
Si2B N2B Mo2 127.3(2)
C5A N3A Si3A 117.9(3)
C5A N3A Mo1 114.7(3)
Si3A N3A Mo1 126.7(2)
C5B N3B Si3B 117.4(3)
C5B N3B Mo2 115.6(3)
Si3B N3B Mo2 126.4(2)
C4A N4A C6A 111.6(4)
C4A N4A C2A 111.7(4)
C6A N4A C2A 111.7(4)
C4A N4A Mo1 107.4(3)
C6A N4A Mo1 107.0(3)
C2A N4A Mo1 107.1(3)
C6B N4B C2B 112.5(4)
C6B N4B C4B 112.0(4)
C2B N4B C4B 110.5(4)
C6B N4B Mo2 107.0(3)
C2B N4B Mo2 107.1(3)
C4B N4B Mo2 107.4(3)
N6A N5A Mo1 179.1(4)
N6B N5B Mo2 179.4(4)
N1A C1A C2A 110.0(4)
N1B C1B C2B 110.7(4)
N4A C2A C1A 108.9(4)
N4B C2B C1B 109.0(4)
N2A C3A C4A 110.4(4)
N2B C3B C4B 110.5(4)
N4A C4A C3A 109.5(4)
N4B C4B C3B 110.1(4)
N3A C5A C6A 110.0(4)
N3B C5B C6B 110.2(4)
N4A C6A C5A 109.1(4)
N4B C6B C5B 109.3(4)

loop_
_geom_bond_atom_site_label_1
_geom_bond_atom_site_label_2
_geom_bond_distance
Mo1 N5A 1.990(4)
Mo1 N1A 1.989(4)
Mo1 N2A 1.995(4)
Mo1 N3A 1.994(4)
Mo1 N4A 2.197(3)
Mo2 N3B 1.986(4)
Mo2 N2B 1.994(4)
Mo2 N5B 1.995(4)
Mo2 N1B 2.000(4)
Mo2 N4B 2.183(4)
Si1A N1A 1.758(4)
Si1A C12A 1.852(6)
Si1A C11A 1.860(6)
Si1A C11A 1.877(6)
Si1B N1B 1.742(4)
Si1B C13B 1.823(7)
Si1B C12B 1.834(7)
Si1B C11B 1.861(7)
Si2A N2A 1.751(4)
Si2A C23A 1.868(6)
Si2A C22A 1.865(5)
Si2A C21A 1.865(5)
Si2B N2B 1.747(4)
Si2B C21B 1.857(7)
Si2B C22B 1.856(6)
Si2B C23B 1.857(7)
Si3A N3A 1.750(4)
Si3A C33A 1.870(5)
Si3A C31A 1.866(5)
Si3A C32A 1.874(5)
Si3B N3B 1.749(4)
Si3B C32B 1.866(6)
Si3B C31B 1.867(6)
Si3B C33B 1.863(5)
N1A C1A 1.475(6)
N1B C1B 1.475(6)
N2A C3A 1.481(6)
N2B C3B 1.477(6)
N3A C5A 1.480(6)
N3B C5B 1.475(6)
N4A C4A 1.481(6)
N4A C6A 1.483(6)
N4A C2A 1.487(6)
N4B C6B 1.471(6)
N4B C2B 1.470(6)
N4B C4B 1.475(6)
N5A N6A 1.085(5)
N5B N6B 1.083(6)
C1A C2A 1.516(7)
C1B C2B 1.514(7)
C3A C4A 1.510(7)
C3B C4B 1.497(7)
C5A C6A 1.507(7)
C5B C6B 1.525(7)
